data_7236976
loop_
_publ_author_name
'Shen, Yaoguo'
'Zhao, Sangen'
'Wang, Chenxi'
'Wang, Zujian'
'Feng, Jianghe'
'Hong, Maochun'
'Luo, Junhua'

_publ_section_title
;
 An optoelectronic duple bistable phosphate with ultrahigh thermal
 stability
;
_journal_issue 2
_journal_name_full 'Journal of Materials Chemistry C'
_journal_page_first 388
_journal_paper_doi 10.1039/C7TC04644H
_journal_volume 6
_journal_year 2018
_chemical_absolute_configuration rm
_chemical_formula_sum 'Cd Cs O4 P'
_chemical_formula_weight 340.28
_space_group_IT_number 4
_space_group_name_Hall 'P 2yb'
_space_group_name_H-M_alt 'P 1 21 1'
_symmetry_cell_setting monoclinic
_symmetry_space_group_name_H-M 'P 1 21 1'
_atom_sites_solution_primary direct
_atom_sites_solution_secondary difmap
_audit_creation_method SHELXL-97
_audit_update_record
;
2017-11-03 deposited with the CCDC.
2017-11-23 downloaded from the CCDC.
;
_cell_angle_alpha 90.00
_cell_angle_beta 90.244(4)
_cell_angle_gamma 90.00
_cell_formula_units_Z 4
_cell_length_a 9.0589(4)
_cell_length_b 5.6406(2)
_cell_length_c 9.4634(4)
_cell_measurement_reflns_used 3744
_cell_measurement_temperature 100(2)
_cell_measurement_theta_max 29.3760
_cell_measurement_theta_min 4.1720
_cell_volume 483.55(3)
_computing_cell_refinement
;
CrysAlisPro, Agilent Technologies,
Version 1.171.36.28
;
_computing_data_collection
;
CrysAlisPro, Agilent Technologies,
Version 1.171.36.28
;
_computing_data_reduction
;
CrysAlisPro, Agilent Technologies,
Version 1.171.36.28
;
_computing_structure_refinement 'SHELXL-97 (Sheldrick, 1997)'
_computing_structure_solution 'SHELXS-97 (Sheldrick, 1990)'
_diffrn_ambient_temperature 100(2)
_diffrn_detector_area_resol_mean 10.5594
_diffrn_measured_fraction_theta_full 0.996
_diffrn_measured_fraction_theta_max 0.996
_diffrn_measurement_device_type 'SuperNova, Dual, Cu at zero, Atlas'
_diffrn_measurement_method '\w scans'
_diffrn_radiation_monochromator graphite
_diffrn_radiation_source 'fine-focus sealed tube'
_diffrn_radiation_type MoK\a
_diffrn_radiation_wavelength 0.71073
_diffrn_reflns_av_R_equivalents 0.0411
_diffrn_reflns_av_sigmaI/netI 0.0410
_diffrn_reflns_limit_h_max 11
_diffrn_reflns_limit_h_min -11
_diffrn_reflns_limit_k_max 7
_diffrn_reflns_limit_k_min -7
_diffrn_reflns_limit_l_max 11
_diffrn_reflns_limit_l_min -11
_diffrn_reflns_number 5895
_diffrn_reflns_theta_full 26.36
_diffrn_reflns_theta_max 26.36
_diffrn_reflns_theta_min 4.21
_exptl_absorpt_coefficient_mu 12.160
_exptl_absorpt_correction_T_max 0.4429
_exptl_absorpt_correction_T_min 0.1510
_exptl_absorpt_correction_type multi-scan
_exptl_absorpt_process_details
;
CrysAlisPro, Agilent Technologies,
Version 1.171.36.28
Empirical absorption correction using spherical harmonics,
 implemented in SCALE3 ABSPACK scaling algorithm
;
_exptl_crystal_colour colorless
_exptl_crystal_density_diffrn 4.674
_exptl_crystal_density_method 'not measured'
_exptl_crystal_description block
_exptl_crystal_F_000 600
_exptl_crystal_size_max 0.25
_exptl_crystal_size_mid 0.13
_exptl_crystal_size_min 0.08
_refine_diff_density_max 1.182
_refine_diff_density_min -0.914
_refine_diff_density_rms 0.234
_refine_ls_abs_structure_details 'Flack H D (1983), Acta Cryst. A39, 876-881'
_refine_ls_abs_structure_Flack 0.35(4)
_refine_ls_extinction_method none
_refine_ls_goodness_of_fit_ref 1.022
_refine_ls_hydrogen_treatment constr
_refine_ls_matrix_type full
_refine_ls_number_parameters 128
_refine_ls_number_reflns 1968
_refine_ls_number_restraints 1
_refine_ls_restrained_S_all 1.022
_refine_ls_R_factor_all 0.0325
_refine_ls_R_factor_gt 0.0306
_refine_ls_shift/su_max 0.000
_refine_ls_shift/su_mean 0.000
_refine_ls_structure_factor_coef Fsqd
_refine_ls_weighting_details 'calc w=1/[\s^2^(Fo^2^)+(0.0413P)^2^+0.0000P] where P=(Fo^2^+2Fc^2^)/3'
_refine_ls_weighting_scheme calc
_refine_ls_wR_factor_gt 0.0724
_refine_ls_wR_factor_ref 0.0738
_reflns_number_gt 1858
_reflns_number_total 1968
_reflns_threshold_expression >2sigma(I)
_cod_data_source_file c7tc04644h2.cif
_cod_data_source_block CCPO_100K_syg
_cod_depositor_comments
;
The following automatic conversions were performed:

data item '_exptl_absorpt_correction_type' value 'Multi-scan' was
changed to 'multi-scan' in accordance with the
/home/saulius/struct/COD-crude-data/automatic-downloads/DataCite-retrospective/RSC/depositions/lib/dictionaries/cif_core.dic
dictionary named 'cif_core.dic' version 2.4.2 last updated on
2011-04-26.

Automatic conversion script
Id: cif_fix_values 6909 2019-04-08 15:41:33Z antanas 
;
_cod_original_sg_symbol_H-M P21
_cod_database_code 7236976

loop_
_symmetry_equiv_pos_as_xyz
'x, y, z'
'-x, y+1/2, -z'

loop_
_atom_site_label
_atom_site_type_symbol
_atom_site_fract_x
_atom_site_fract_y
_atom_site_fract_z
_atom_site_U_iso_or_equiv
_atom_site_adp_type
_atom_site_occupancy
_atom_site_symmetry_multiplicity
_atom_site_calc_flag
Cs1 Cs 0.17753(6) 0.88599(9) 0.01413(6) 0.02336(15) Uani 1 1 d
Cs2 Cs 0.32266(6) 0.92720(11) 0.51357(6) 0.02595(17) Uani 1 1 d
P1 P 0.6014(3) 0.8789(5) -0.1889(3) 0.0222(5) Uani 1 1 d
P2 P -0.0824(2) 0.9023(5) 0.3071(2) 0.0227(5) Uani 1 1 d
O7 O -0.0606(8) 0.6853(11) 0.2102(7) 0.0250(15) Uani 1 1 d
Cd2 Cd 0.07374(7) 0.43844(12) 0.34128(7) 0.02311(17) Uani 1 1 d
O4 O 0.4213(7) 1.1147(12) 0.2248(7) 0.0258(15) Uani 1 1 d
O1 O 0.6844(6) 0.9028(14) -0.0460(7) 0.0273(14) Uani 1 1 d
O3 O 0.4491(7) 1.0058(11) -0.1841(8) 0.0302(16) Uani 1 1 d
O6 O -0.0089(8) 1.1196(11) 0.2402(8) 0.0294(16) Uani 1 1 d
Cd1 Cd 0.59641(7) 0.87802(13) 0.16327(7) 0.02347(17) Uani 1 1 d
O5 O -0.0060(7) 0.8322(13) 0.4475(7) 0.0296(16) Uani 1 1 d
O8 O -0.2476(7) 0.9476(14) 0.3328(7) 0.0305(16) Uani 1 1 d
O2 O 0.6948(7) 0.9909(13) -0.3068(7) 0.0318(17) Uani 1 1 d

loop_
_atom_site_aniso_label
_atom_site_aniso_U_11
_atom_site_aniso_U_22
_atom_site_aniso_U_33
_atom_site_aniso_U_23
_atom_site_aniso_U_13
_atom_site_aniso_U_12
Cs1 0.0245(3) 0.0232(3) 0.0224(3) 0.0008(3) 0.0004(2) -0.0001(2)
Cs2 0.0268(3) 0.0272(4) 0.0239(3) -0.0008(3) -0.0008(2) -0.0015(3)
P1 0.0226(11) 0.0227(13) 0.0213(11) 0.0023(11) 0.0006(9) 0.0000(11)
P2 0.0247(11) 0.0213(13) 0.0222(11) 0.0011(11) -0.0006(8) 0.0017(11)
O7 0.024(4) 0.027(4) 0.024(4) -0.002(3) -0.005(3) -0.005(3)
Cd2 0.0235(3) 0.0239(4) 0.0220(3) 0.0003(3) -0.0002(2) 0.0002(3)
O4 0.022(3) 0.028(4) 0.027(4) 0.001(3) -0.003(3) 0.002(3)
O1 0.024(3) 0.033(4) 0.025(3) -0.002(3) -0.005(2) -0.003(3)
O3 0.025(4) 0.029(4) 0.037(4) 0.000(3) 0.001(3) 0.001(3)
O6 0.034(4) 0.024(4) 0.030(4) -0.001(3) -0.003(3) 0.000(3)
Cd1 0.0243(3) 0.0241(4) 0.0220(3) 0.0000(3) 0.0003(2) -0.0004(3)
O5 0.031(4) 0.034(4) 0.023(4) 0.001(3) 0.002(3) 0.004(3)
O8 0.029(3) 0.036(4) 0.027(4) -0.001(3) 0.006(3) -0.002(3)
O2 0.023(3) 0.038(4) 0.034(4) 0.010(3) 0.003(3) -0.001(3)

loop_
_atom_type_symbol
_atom_type_description
_atom_type_scat_dispersion_real
_atom_type_scat_dispersion_imag
_atom_type_scat_source
O O 0.0106 0.0060 'International Tables Vol C Tables 4.2.6.8 and 6.1.1.4'
P P 0.1023 0.0942 'International Tables Vol C Tables 4.2.6.8 and 6.1.1.4'
Cd Cd -0.8075 1.2024 'International Tables Vol C Tables 4.2.6.8 and 6.1.1.4'
Cs Cs -0.3680 2.1192 'International Tables Vol C Tables 4.2.6.8 and 6.1.1.4'

loop_
_geom_angle_atom_site_label_1
_geom_angle_atom_site_label_2
_geom_angle_atom_site_label_3
_geom_angle
_geom_angle_site_symmetry_1
_geom_angle_site_symmetry_3
O7 Cs1 O1 138.41(18) 2 2_645
O7 Cs1 O6 93.46(19) 2 .
O1 Cs1 O6 123.68(18) 2_645 .
O7 Cs1 O7 113.62(13) 2 .
O1 Cs1 O7 84.17(17) 2_645 .
O6 Cs1 O7 48.59(17) . .
O7 Cs1 O3 74.09(19) 2 .
O1 Cs1 O3 85.94(16) 2_645 .
O6 Cs1 O3 139.47(18) . .
O7 Cs1 O3 170.11(16) . .
O7 Cs1 O1 71.32(17) 2 2_655
O1 Cs1 O1 130.9(2) 2_645 2_655
O6 Cs1 O1 75.83(17) . 2_655
O7 Cs1 O1 123.86(16) . 2_655
O3 Cs1 O1 63.64(16) . 2_655
O7 Cs1 O6 63.56(18) 2 2_545
O1 Cs1 O6 81.27(17) 2_645 2_545
O6 Cs1 O6 117.81(12) . 2_545
O7 Cs1 O6 86.98(17) . 2_545
O3 Cs1 O6 91.38(19) . 2_545
O1 Cs1 O6 133.09(16) 2_655 2_545
O7 Cs1 O4 117.61(18) 2 .
O1 Cs1 O4 90.98(17) 2_645 .
O6 Cs1 O4 76.86(18) . .
O7 Cs1 O4 104.72(18) . .
O3 Cs1 O4 75.57(18) . .
O1 Cs1 O4 46.40(16) 2_655 .
O6 Cs1 O4 165.32(18) 2_545 .
O7 Cs1 P2 107.81(14) 2 .
O1 Cs1 P2 102.46(12) 2_645 .
O6 Cs1 P2 24.40(14) . .
O7 Cs1 P2 24.68(13) . .
O3 Cs1 P2 161.64(13) . .
O1 Cs1 P2 99.18(12) 2_655 .
O6 Cs1 P2 105.92(14) 2_545 .
O4 Cs1 P2 87.86(13) . .
O7 Cs1 O2 176.66(17) 2 2_645
O1 Cs1 O2 42.18(15) 2_645 2_645
O6 Cs1 O2 84.70(17) . 2_645
O7 Cs1 O2 63.10(16) . 2_645
O3 Cs1 O2 109.10(16) . 2_645
O1 Cs1 O2 110.82(15) 2_655 2_645
O6 Cs1 O2 114.88(16) 2_545 2_645
O4 Cs1 O2 64.71(16) . 2_645
P2 Cs1 O2 69.52(11) . 2_645
O7 Cs1 P1 94.73(14) 2 2_655
O1 Cs1 P1 113.59(13) 2_645 2_655
O6 Cs1 P1 70.68(14) . 2_655
O7 Cs1 P1 112.17(13) . 2_655
O3 Cs1 P1 72.12(13) . 2_655
O1 Cs1 P1 23.59(12) 2_655 2_655
O6 Cs1 P1 156.15(13) 2_545 2_655
O4 Cs1 P1 23.60(13) . 2_655
P2 Cs1 P1 89.52(6) . 2_655
O2 Cs1 P1 87.30(11) 2_645 2_655
O7 Cs1 Cd1 56.95(14) 2 2_655
O1 Cs1 Cd1 118.39(12) 2_645 2_655
O6 Cs1 Cd1 107.10(13) . 2_655
O7 Cs1 Cd1 155.34(12) . 2_655
O3 Cs1 Cd1 34.03(12) . 2_655
O1 Cs1 Cd1 33.92(11) 2_655 2_655
O6 Cs1 Cd1 105.24(13) 2_545 2_655
O4 Cs1 Cd1 67.51(12) . 2_655
P2 Cs1 Cd1 131.42(5) . 2_655
O2 Cs1 Cd1 126.26(11) 2_645 2_655
P1 Cs1 Cd1 51.72(4) 2_655 2_655
O4 Cs2 O5 99.43(17) . .
O4 Cs2 O3 131.56(18) . 1_556
O5 Cs2 O3 124.21(17) . 1_556
O4 Cs2 O8 140.58(18) . 2_546
O5 Cs2 O8 74.57(18) . 2_546
O3 Cs2 O8 77.10(17) 1_556 2_546
O4 Cs2 O2 74.33(18) . 2_645
O5 Cs2 O2 72.09(18) . 2_645
O3 Cs2 O2 134.50(18) 1_556 2_645
O8 Cs2 O2 66.71(19) 2_546 2_645
O4 Cs2 O8 98.34(17) . 2_556
O5 Cs2 O8 92.44(17) . 2_556
O3 Cs2 O8 63.26(17) 1_556 2_556
O8 Cs2 O8 120.57(19) 2_546 2_556
O2 Cs2 O8 161.08(17) 2_645 2_556
O4 Cs2 O5 96.02(17) . 2_556
O5 Cs2 O5 51.50(9) . 2_556
O3 Cs2 O5 95.94(16) 1_556 2_556
O8 Cs2 O5 108.46(16) 2_546 2_556
O2 Cs2 O5 120.63(17) 2_645 2_556
O8 Cs2 O5 41.71(16) 2_556 2_556
O4 Cs2 O2 41.56(16) . 2_655
O5 Cs2 O2 90.17(17) . 2_655
O3 Cs2 O2 112.04(16) 1_556 2_655
O8 Cs2 O2 164.73(16) 2_546 2_655
O2 Cs2 O2 109.8(2) 2_645 2_655
O8 Cs2 O2 58.18(16) 2_556 2_655
O5 Cs2 O2 59.58(14) 2_556 2_655
O4 Cs2 P1 119.48(13) . 1_556
O5 Cs2 P1 141.09(13) . 1_556
O3 Cs2 P1 23.57(13) 1_556 1_556
O8 Cs2 P1 74.88(12) 2_546 1_556
O2 Cs2 P1 115.97(14) 2_645 1_556
O8 Cs2 P1 82.88(12) 2_556 1_556
O5 Cs2 P1 119.16(11) 2_556 1_556
O2 Cs2 P1 118.53(12) 2_655 1_556
O4 Cs2 O2 96.04(16) . 1_556
O5 Cs2 O2 164.51(16) . 1_556
O3 Cs2 O2 41.37(16) 1_556 1_556
O8 Cs2 O2 93.90(16) 2_546 1_556
O2 Cs2 O2 113.31(18) 2_645 1_556
O8 Cs2 O2 84.49(16) 2_556 1_556
O5 Cs2 O2 126.02(16) 2_556 1_556
O2 Cs2 O2 100.95(17) 2_655 1_556
P1 Cs2 O2 23.47(11) 1_556 1_556
O4 Cs2 Cd2 126.00(13) . 2_556
O5 Cs2 Cd2 34.39(12) . 2_556
O3 Cs2 Cd2 90.56(12) 1_556 2_556
O8 Cs2 Cd2 69.24(12) 2_546 2_556
O2 Cs2 Cd2 100.96(12) 2_645 2_556
O8 Cs2 Cd2 68.84(11) 2_556 2_556
O5 Cs2 Cd2 39.38(10) 2_556 2_556
O2 Cs2 Cd2 97.77(10) 2_655 2_556
P1 Cs2 Cd2 110.86(4) 1_556 2_556
O2 Cs2 Cd2 131.93(11) 1_556 2_556
O4 Cs2 P2 108.67(13) . 2_556
O5 Cs2 P2 70.34(13) . 2_556
O3 Cs2 P2 72.65(13) 1_556 2_556
O8 Cs2 P2 105.71(13) 2_546 2_556
O2 Cs2 P2 142.28(13) 2_645 2_556
O8 Cs2 P2 23.36(12) 2_556 2_556
O5 Cs2 P2 23.56(11) 2_556 2_556
O2 Cs2 P2 67.41(11) 2_655 2_556
P1 Cs2 P2 95.66(6) 1_556 2_556
O2 Cs2 P2 103.88(12) 1_556 2_556
Cd2 Cs2 P2 45.71(4) 2_556 2_556
O2 P1 O4 108.0(4) . 2_645
O2 P1 O1 109.3(4) . .
O4 P1 O1 109.9(4) 2_645 .
O2 P1 O3 108.8(4) . .
O4 P1 O3 109.5(4) 2_645 .
O1 P1 O3 111.2(4) . .
O2 P1 Cs2 78.4(3) . 1_554
O4 P1 Cs2 79.5(3) 2_645 1_554
O1 P1 Cs2 164.3(3) . 1_554
O3 P1 Cs2 53.1(3) . 1_554
O2 P1 Cs1 109.0(3) . 2_645
O4 P1 Cs1 57.2(3) 2_645 2_645
O1 P1 Cs1 55.3(3) . 2_645
O3 P1 Cs1 142.2(3) . 2_645
Cs2 P1 Cs1 136.48(8) 1_554 2_645
O2 P1 Cs1 73.8(3) . 2_655
O4 P1 Cs1 151.5(3) 2_645 2_655
O1 P1 Cs1 46.6(3) . 2_655
O3 P1 Cs1 96.1(3) . 2_655
Cs2 P1 Cs1 127.51(7) 1_554 2_655
Cs1 P1 Cs1 94.83(5) 2_645 2_655
O2 P1 Cs2 67.2(3) . 2_645
O4 P1 Cs2 41.2(3) 2_645 2_645
O1 P1 Cs2 129.2(3) . 2_645
O3 P1 Cs2 117.7(3) . 2_645
Cs2 P1 Cs2 66.17(4) 1_554 2_645
Cs1 P1 Cs2 77.24(5) 2_645 2_645
Cs1 P1 Cs2 134.52(6) 2_655 2_645
O6 P2 O8 110.9(4) . .
O6 P2 O7 109.4(4) . .
O8 P2 O7 110.7(4) . .
O6 P2 O5 111.4(4) . .
O8 P2 O5 109.8(4) . .
O7 P2 O5 104.5(4) . .
O6 P2 Cd2 122.5(3) . .
O8 P2 Cd2 126.0(3) . .
O7 P2 Cd2 46.3(3) . .
O5 P2 Cd2 58.3(3) . .
O6 P2 Cs1 54.8(3) . .
O8 P2 Cs1 139.1(3) . .
O7 P2 Cs1 56.2(3) . .
O5 P2 Cs1 111.0(3) . .
Cd2 P2 Cs1 75.74(5) . .
O6 P2 Cs2 170.3(3) . 2_546
O8 P2 Cs2 59.6(3) . 2_546
O7 P2 Cs2 77.5(3) . 2_546
O5 P2 Cs2 72.3(3) . 2_546
Cd2 P2 Cs2 67.14(5) . 2_546
Cs1 P2 Cs2 133.29(8) . 2_546
O6 P2 Cs2 79.8(3) . 2_556
O8 P2 Cs2 44.6(3) . 2_556
O7 P2 Cs2 154.1(3) . 2_556
O5 P2 Cs2 93.8(3) . 2_556
Cd2 P2 Cs2 148.05(7) . 2_556
Cs1 P2 Cs2 133.37(7) . 2_556
Cs2 P2 Cs2 91.05(5) 2_546 2_556
O6 P2 Cs2 77.4(3) . .
O8 P2 Cs2 141.1(3) . .
O7 P2 Cs2 101.0(3) . .
O5 P2 Cs2 38.1(3) . .
Cd2 P2 Cs2 64.03(4) . .
Cs1 P2 Cs2 77.66(4) . .
Cs2 P2 Cs2 108.43(6) 2_546 .
Cs2 P2 Cs2 104.67(6) 2_556 .
O6 P2 Cs1 42.7(3) . 2
O8 P2 Cs1 79.0(3) . 2
O7 P2 Cs1 96.5(3) . 2
O5 P2 Cs1 152.0(3) . 2
Cd2 P2 Cs1 138.34(7) . 2
Cs1 P2 Cs1 66.08(4) . 2
Cs2 P2 Cs1 131.37(6) 2_546 2
Cs2 P2 Cs1 73.60(5) 2_556 2
Cs2 P2 Cs1 120.01(6) . 2
P2 O7 Cd2 103.7(4) . .
P2 O7 Cs1 147.9(4) . 2_545
Cd2 O7 Cs1 103.9(2) . 2_545
P2 O7 Cs1 99.2(3) . .
Cd2 O7 Cs1 100.6(2) . .
Cs1 O7 Cs1 91.59(19) 2_545 .
O2 Cd2 O6 112.5(3) 2_645 1_545
O2 Cd2 O5 117.2(3) 2_645 2_546
O6 Cd2 O5 94.5(3) 1_545 2_546
O2 Cd2 O7 111.2(3) 2_645 .
O6 Cd2 O7 95.0(3) 1_545 .
O5 Cd2 O7 121.9(3) 2_546 .
O2 Cd2 O5 102.7(2) 2_645 .
O6 Cd2 O5 143.2(3) 1_545 .
O5 Cd2 O5 78.22(14) 2_546 .
O7 Cd2 O5 61.2(2) . .
O2 Cd2 P2 109.0(2) 2_645 .
O6 Cd2 P2 121.0(2) 1_545 .
O5 Cd2 P2 101.8(2) 2_546 .
O7 Cd2 P2 30.07(18) . .
O5 Cd2 P2 31.15(16) . .
O2 Cd2 Cs2 166.09(18) 2_645 2_546
O6 Cd2 Cs2 79.8(2) 1_545 2_546
O5 Cd2 Cs2 53.21(18) 2_546 2_546
O7 Cd2 Cs2 72.57(18) . 2_546
O5 Cd2 Cs2 66.83(16) . 2_546
P2 Cd2 Cs2 67.15(5) . 2_546
O2 Cd2 Cs2 53.40(18) 2_645 .
O6 Cd2 Cs2 164.8(2) 1_545 .
O5 Cd2 Cs2 88.60(18) 2_546 .
O7 Cd2 Cs2 95.98(17) . .
O5 Cd2 Cs2 52.00(16) . .
P2 Cd2 Cs2 72.56(5) . .
Cs2 Cd2 Cs2 113.55(2) 2_546 .
O2 Cd2 Cs2 67.2(2) 2_645 1_545
O6 Cd2 Cs2 77.0(2) 1_545 1_545
O5 Cd2 Cs2 65.69(19) 2_546 1_545
O7 Cd2 Cs2 169.76(18) . 1_545
O5 Cd2 Cs2 128.92(16) . 1_545
P2 Cd2 Cs2 159.96(5) . 1_545
Cs2 Cd2 Cs2 111.554(19) 2_546 1_545
Cs2 Cd2 Cs2 90.872(17) . 1_545
O2 Cd2 Cs1 115.40(19) 2_645 2_545
O6 Cd2 Cs1 51.9(2) 1_545 2_545
O5 Cd2 Cs1 125.49(18) 2_546 2_545
O7 Cd2 Cs1 44.01(17) . 2_545
O5 Cd2 Cs1 103.39(16) . 2_545
P2 Cd2 Cs1 73.21(5) . 2_545
Cs2 Cd2 Cs1 76.945(17) 2_546 2_545
Cs2 Cd2 Cs1 135.71(2) . 2_545
Cs2 Cd2 Cs1 126.66(2) 1_545 2_545
O2 Cd2 Cs1 64.7(2) 2_645 .
O6 Cd2 Cs1 104.9(2) 1_545 .
O5 Cd2 Cs1 158.05(19) 2_546 .
O7 Cd2 Cs1 47.23(18) . .
O5 Cd2 Cs1 80.08(15) . .
P2 Cd2 Cs1 59.37(5) . .
Cs2 Cd2 Cs1 119.73(2) 2_546 .
Cs2 Cd2 Cs1 75.384(17) . .
Cs2 Cd2 Cs1 128.272(19) 1_545 .
Cs1 Cd2 Cs1 63.262(14) 2_545 .
O2 Cd2 Cs1 77.49(18) 2_645 1_545
O6 Cd2 Cs1 36.3(2) 1_545 1_545
O5 Cd2 Cs1 120.13(19) 2_546 1_545
O7 Cd2 Cs1 99.52(18) . 1_545
O5 Cd2 Cs1 159.73(15) . 1_545
P2 Cd2 Cs1 129.20(5) . 1_545
Cs2 Cd2 Cs1 115.619(19) 2_546 1_545
Cs2 Cd2 Cs1 130.810(18) . 1_545
Cs2 Cd2 Cs1 70.247(15) 1_545 1_545
Cs1 Cd2 Cs1 59.838(14) 2_545 1_545
Cs1 Cd2 Cs1 81.818(15) . 1_545
P1 O4 Cd1 129.5(4) 2_655 .
P1 O4 Cs2 119.4(3) 2_655 .
Cd1 O4 Cs2 104.2(3) . .
P1 O4 Cs1 99.2(3) 2_655 .
Cd1 O4 Cs1 95.0(2) . .
Cs2 O4 Cs1 102.17(19) . .
P1 O1 Cd1 128.3(3) . .
P1 O1 Cs1 111.4(4) . 2_655
Cd1 O1 Cs1 97.0(2) . 2_655
P1 O1 Cs1 101.1(3) . 2_645
Cd1 O1 Cs1 90.0(2) . 2_645
Cs1 O1 Cs1 130.9(2) 2_655 2_645
P1 O3 Cd1 128.5(4) . 2_655
P1 O3 Cs2 103.4(3) . 1_554
Cd1 O3 Cs2 98.8(2) 2_655 1_554
P1 O3 Cs1 127.6(4) . .
Cd1 O3 Cs1 90.3(2) 2_655 .
Cs2 O3 Cs1 103.3(2) 1_554 .
P2 O6 Cd2 129.1(4) . 1_565
P2 O6 Cs1 100.8(3) . .
Cd2 O6 Cs1 118.6(3) 1_565 .
P2 O6 Cs1 118.4(4) . 2
Cd2 O6 Cs1 96.0(2) 1_565 2
Cs1 O6 Cs1 86.52(19) . 2
O1 Cd1 O3 102.7(3) . 2_645
O1 Cd1 O4 119.1(3) . .
O3 Cd1 O4 116.0(3) 2_645 .
O1 Cd1 O8 115.4(2) . 1_655
O3 Cd1 O8 103.5(3) 2_645 1_655
O4 Cd1 O8 99.6(3) . 1_655
O1 Cd1 Cs1 56.1(2) . 2_645
O3 Cd1 Cs1 55.71(18) 2_645 2_645
O4 Cd1 Cs1 163.80(18) . 2_645
O8 Cd1 Cs1 96.15(19) 1_655 2_645
O1 Cd1 Cs1 49.98(19) . 2_655
O3 Cd1 Cs1 149.02(18) 2_645 2_655
O4 Cd1 Cs1 92.84(18) . 2_655
O8 Cd1 Cs1 81.02(19) 1_655 2_655
Cs1 Cd1 Cs1 93.482(17) 2_645 2_655
O1 Cd1 Cs2 132.34(19) . 2_646
O3 Cd1 Cs2 49.5(2) 2_645 2_646
O4 Cd1 Cs2 108.46(19) . 2_646
O8 Cd1 Cs2 55.9(2) 1_655 2_646
Cs1 Cd1 Cs2 77.334(19) 2_645 2_646
Cs1 Cd1 Cs2 133.88(2) 2_655 2_646
O1 Cd1 Cs1 91.65(16) . .
O3 Cd1 Cs1 82.12(19) 2_645 .
O4 Cd1 Cs1 52.89(18) . .
O8 Cd1 Cs1 149.73(17) 1_655 .
Cs1 Cd1 Cs1 110.91(2) 2_645 .
Cs1 Cd1 Cs1 109.56(2) 2_655 .
Cs2 Cd1 Cs1 115.979(19) 2_646 .
O1 Cd1 Cs2 163.36(17) . .
O3 Cd1 Cs2 82.93(19) 2_645 .
O4 Cd1 Cs2 45.66(19) . .
O8 Cd1 Cs2 77.71(16) 1_655 .
Cs1 Cd1 Cs2 135.88(2) 2_645 .
Cs1 Cd1 Cs2 127.55(2) 2_655 .
Cs2 Cd1 Cs2 62.972(14) 2_646 .
Cs1 Cd1 Cs2 73.471(16) . .
O1 Cd1 Cs2 122.25(19) . 2_656
O3 Cd1 Cs2 130.8(2) 2_645 2_656
O4 Cd1 Cs2 59.89(18) . 2_656
O8 Cd1 Cs2 41.8(2) 1_655 2_656
Cs1 Cd1 Cs2 136.32(2) 2_645 2_656
Cs1 Cd1 Cs2 72.360(16) 2_655 2_656
Cs2 Cd1 Cs2 83.582(16) 2_646 2_656
Cs1 Cd1 Cs2 112.772(19) . 2_656
Cs2 Cd1 Cs2 59.894(14) . 2_656
P2 O5 Cd2 126.3(4) . 2_556
P2 O5 Cd2 90.6(3) . .
Cd2 O5 Cd2 133.2(3) 2_556 .
P2 O5 Cs2 123.9(3) . .
Cd2 O5 Cs2 92.4(2) 2_556 .
Cd2 O5 Cs2 87.49(19) . .
P2 O5 Cs2 84.2(3) . 2_546
Cd2 O5 Cs2 81.75(19) 2_556 2_546
Cd2 O5 Cs2 73.79(17) . 2_546
Cs2 O5 Cs2 146.9(2) . 2_546
P2 O8 Cd1 118.9(4) . 1_455
P2 O8 Cs2 115.4(4) . 2_556
Cd1 O8 Cs2 110.8(3) 1_455 2_556
P2 O8 Cs2 97.0(3) . 2_546
Cd1 O8 Cs2 91.7(2) 1_455 2_546
Cs2 O8 Cs2 120.57(19) 2_556 2_546
P1 O2 Cd2 126.5(4) . 2_655
P1 O2 Cs2 138.2(4) . 2_655
Cd2 O2 Cs2 93.4(2) 2_655 2_655
P1 O2 Cs1 82.9(3) . 2_655
Cd2 O2 Cs1 84.0(2) 2_655 2_655
Cs2 O2 Cs1 90.52(17) 2_655 2_655
P1 O2 Cs2 90.5(3) . 2_645
Cd2 O2 Cs2 80.9(2) 2_655 2_645
Cs2 O2 Cs2 109.8(2) 2_655 2_645
Cs1 O2 Cs2 155.3(2) 2_655 2_645
P1 O2 Cs2 78.2(3) . 1_554
Cd2 O2 Cs2 142.0(3) 2_655 1_554
Cs2 O2 Cs2 75.69(14) 2_655 1_554
Cs1 O2 Cs2 131.4(2) 2_655 1_554
Cs2 O2 Cs2 69.42(13) 2_645 1_554

loop_
_geom_bond_atom_site_label_1
_geom_bond_atom_site_label_2
_geom_bond_distance
_geom_bond_site_symmetry_2
Cs1 O7 2.909(7) 2
Cs1 O1 3.013(7) 2_645
Cs1 O6 3.032(7) .
Cs1 O7 3.067(7) .
Cs1 O3 3.173(7) .
Cs1 O1 3.186(7) 2_655
Cs1 O6 3.218(8) 2_545
Cs1 O4 3.237(7) .
Cs1 P2 3.646(2) .
Cs1 O2 3.735(8) 2_645
Cs1 P1 3.801(3) 2_655
Cs1 Cd1 3.8398(8) 2_655
Cs2 O4 3.067(7) .
Cs2 O5 3.087(7) .
Cs2 O3 3.109(7) 1_556
Cs2 O8 3.147(7) 2_546
Cs2 O2 3.147(7) 2_645
Cs2 O8 3.347(7) 2_556
Cs2 O5 3.687(7) 2_556
Cs2 O2 3.736(8) 2_655
Cs2 P1 3.784(2) 1_556
Cs2 O2 3.786(7) 1_556
Cs2 Cd2 3.8507(8) 2_556
Cs2 P2 3.851(3) 2_556
P1 O2 1.539(7) .
P1 O4 1.542(7) 2_645
P1 O1 1.550(6) .
P1 O3 1.555(7) .
P1 Cs2 3.784(2) 1_554
P1 Cs1 3.801(3) 2_645
P1 Cs1 3.860(3) 2_655
P1 Cs2 4.053(3) 2_645
P2 O6 1.533(8) .
P2 O8 1.538(7) .
P2 O7 1.542(7) .
P2 O5 1.547(7) .
P2 Cd2 2.991(3) .
P2 Cs2 3.851(3) 2_546
P2 Cs2 4.052(3) 2_556
P2 Cs1 4.172(3) 2
O7 Cd2 2.224(7) .
O7 Cs1 2.909(7) 2_545
Cd2 O2 2.144(7) 2_645
Cd2 O6 2.169(7) 1_545
Cd2 O5 2.177(7) 2_546
Cd2 O5 2.544(7) .
Cd2 Cs2 3.8507(8) 2_546
Cd2 Cs2 4.0034(9) 1_545
Cd2 Cs1 4.0640(9) 2_545
Cd2 Cs1 4.4949(9) 1_545
O4 P1 1.542(7) 2_655
O4 Cd1 2.156(7) .
O1 Cd1 2.143(6) .
O1 Cs1 3.013(7) 2_655
O1 Cs1 3.186(7) 2_645
O3 Cd1 2.149(6) 2_655
O3 Cs2 3.109(7) 1_554
O6 Cd2 2.169(7) 1_565
O6 Cs1 3.218(8) 2
Cd1 O3 2.149(6) 2_645
Cd1 O8 2.169(7) 1_655
Cd1 Cs1 3.8398(8) 2_645
Cd1 Cs1 3.9052(8) 2_655
Cd1 Cs2 4.0419(9) 2_646
Cd1 Cs2 4.4121(10) 2_656
O5 Cd2 2.177(7) 2_556
O5 Cs2 3.687(7) 2_546
O8 Cd1 2.169(7) 1_455
O8 Cs2 3.147(7) 2_556
O8 Cs2 3.347(7) 2_546
O2 Cd2 2.144(7) 2_655
O2 Cs2 3.147(7) 2_655
O2 Cs1 3.735(7) 2_655
O2 Cs2 3.736(7) 2_645
O2 Cs2 3.786(7) 1_554
